data_2226571
loop_
_publ_author_name
'Maharramov, Abel M.'
'Ismiyev, Arif I.'
'Rashidov, Bahruz A.'
'Askerov, Rizvan K.'
'Khrustalev, Victor N.'

_publ_section_title
;
 <i>rac</i>-5-Acetyl-6-hydroxy-3,6-dimethyl-4-phenyl-2<i>H</i>-4,5,6,7-tetrahydroindazol-1-ium
 chloride
;
_journal_coeditor_code KP2265
_journal_issue 7
_journal_name_full 'Acta Crystallographica Section E'
_journal_page_first o1848
_journal_paper_doi 10.1107/S1600536810024281
_journal_volume 66
_journal_year 2010
_chemical_formula_iupac 'C17 H21 N2 O2 +, Cl -'
_chemical_formula_moiety 'C17 H21 N2 O2 +, Cl -'
_chemical_formula_sum 'C17 H21 Cl N2 O2'
_chemical_formula_weight 320.81
_chemical_name_systematic
;
<i>rac</i>-5-Acetyl-6-hydroxy-3,6-dimethyl-4-phenyl-2<i>H</i>-4,5,6,7-
tetrahydroindazol-1-ium chloride
;
_space_group_IT_number 2
_symmetry_cell_setting triclinic
_symmetry_space_group_name_Hall '-P 1'
_symmetry_space_group_name_H-M 'P -1'
_atom_sites_solution_hydrogens difmap
_atom_sites_solution_primary direct
_atom_sites_solution_secondary difmap
_cell_angle_alpha 88.1450(10)
_cell_angle_beta 87.3850(10)
_cell_angle_gamma 67.8820(10)
_cell_formula_units_Z 2
_cell_length_a 6.9661(3)
_cell_length_b 8.3527(4)
_cell_length_c 15.6739(7)
_cell_measurement_reflns_used 4494
_cell_measurement_temperature 296(2)
_cell_measurement_theta_max 28.296
_cell_measurement_theta_min 2.602
_cell_volume 843.89(7)
_computing_cell_refinement 'SAINT-Plus (Bruker, 2001)'
_computing_data_collection 'APEX2 (Bruker, 2005)'
_computing_data_reduction 'SAINT-Plus (Bruker, 2001)'
_computing_molecular_graphics 'SHELXTL (Sheldrick, 2008)'
_computing_publication_material 'SHELXTL (Sheldrick, 2008)'
_computing_structure_refinement 'SHELXTL (Sheldrick, 2008)'
_computing_structure_solution 'SHELXTL (Sheldrick, 2008)'
_diffrn_ambient_temperature 296(2)
_diffrn_measured_fraction_theta_full 0.993
_diffrn_measured_fraction_theta_max 0.993
_diffrn_measurement_device_type 'Bruker APEXII CCD'
_diffrn_measurement_method '\f and \w scans'
_diffrn_radiation_monochromator graphite
_diffrn_radiation_source 'fine-focus sealed tube'
_diffrn_radiation_type MoK\a
_diffrn_radiation_wavelength 0.71073
_diffrn_reflns_av_R_equivalents 0.0151
_diffrn_reflns_av_sigmaI/netI 0.0182
_diffrn_reflns_limit_h_max 9
_diffrn_reflns_limit_h_min -9
_diffrn_reflns_limit_k_max 11
_diffrn_reflns_limit_k_min -11
_diffrn_reflns_limit_l_max 20
_diffrn_reflns_limit_l_min -20
_diffrn_reflns_number 9861
_diffrn_reflns_theta_full 28.39
_diffrn_reflns_theta_max 28.39
_diffrn_reflns_theta_min 2.60
_exptl_absorpt_coefficient_mu 0.235
_exptl_absorpt_correction_T_max 0.9545
_exptl_absorpt_correction_T_min 0.9329
_exptl_absorpt_correction_type multi-scan
_exptl_absorpt_process_details '(SADABS; Sheldrick, 2003)'
_exptl_crystal_colour colourless
_exptl_crystal_density_diffrn 1.263
_exptl_crystal_density_method 'not measured'
_exptl_crystal_description prism
_exptl_crystal_F_000 340
_exptl_crystal_size_max 0.30
_exptl_crystal_size_mid 0.30
_exptl_crystal_size_min 0.20
_refine_diff_density_max 0.310
_refine_diff_density_min -0.228
_refine_ls_extinction_method none
_refine_ls_goodness_of_fit_ref 1.001
_refine_ls_hydrogen_treatment constr
_refine_ls_matrix_type full
_refine_ls_number_parameters 199
_refine_ls_number_reflns 4188
_refine_ls_number_restraints 0
_refine_ls_restrained_S_all 1.001
_refine_ls_R_factor_all 0.0560
_refine_ls_R_factor_gt 0.0434
_refine_ls_shift/su_max 0.000
_refine_ls_shift/su_mean 0.000
_refine_ls_structure_factor_coef Fsqd
_refine_ls_weighting_details 'calc w=1/[\s^2^(Fo^2^)+(0.0702P)^2^+0.1788P] where P=(Fo^2^+2Fc^2^)/3'
_refine_ls_weighting_scheme calc
_refine_ls_wR_factor_gt 0.1186
_refine_ls_wR_factor_ref 0.1303
_reflns_number_gt 3279
_reflns_number_total 4188
_reflns_threshold_expression I>2\s(I)
_cod_data_source_file kp2265.cif
_cod_data_source_block I
_cod_database_code 2226571
_cod_database_fobs_code 2226571

loop_
_symmetry_equiv_pos_as_xyz
'x, y, z'
'-x, -y, -z'

loop_
_atom_site_type_symbol
_atom_site_label
_atom_site_fract_x
_atom_site_fract_y
_atom_site_fract_z
_atom_site_U_iso_or_equiv
_atom_site_adp_type
_atom_site_calc_flag
_atom_site_refinement_flags
_atom_site_occupancy
_atom_site_disorder_assembly
_atom_site_disorder_group
Cl Cl 0.79637(7) 0.21601(6) 0.42366(3) 0.06850(18) Uani d . 1 . .
O O1 0.82690(19) 0.50419(14) 0.28900(7) 0.0544(3) Uani d . 1 . .
H H1A 0.8256 0.4295 0.3240 0.082 Uiso calc R 1 . .
C C2 0.6910(2) 0.84494(17) 0.21715(8) 0.0370(3) Uani d . 1 . .
H H2A 0.6654 0.7634 0.1801 0.044 Uiso calc R 1 . .
C C7 0.6848(2) 1.00157(18) 0.16319(9) 0.0403(3) Uani d . 1 . .
C C3 0.9075(2) 0.75279(17) 0.25585(9) 0.0407(3) Uani d . 1 . .
H H3A 0.9415 0.8418 0.2835 0.049 Uiso calc R 1 . .
C C1A 0.5285(2) 0.89218(18) 0.28808(9) 0.0408(3) Uani d . 1 . .
O O2 1.2259(2) 0.71271(18) 0.18122(10) 0.0707(4) Uani d . 1 . .
N N2 0.2393(2) 0.9911(2) 0.36527(10) 0.0608(4) Uani d . 1 . .
H H2B 0.1114 1.0441 0.3808 0.073 Uiso calc R 1 . .
C C1 0.3197(2) 0.99656(19) 0.28640(10) 0.0469(3) Uani d . 1 . .
C C13 1.0750(2) 0.67523(19) 0.18596(10) 0.0475(3) Uani d . 1 . .
C C8 0.6566(2) 1.1566(2) 0.20107(11) 0.0484(3) Uani d . 1 . .
H H8A 0.6442 1.1642 0.2603 0.058 Uiso calc R 1 . .
C C5A 0.5664(3) 0.8269(2) 0.37032(9) 0.0497(4) Uani d . 1 . .
N N1 0.3884(3) 0.8905(2) 0.41623(9) 0.0626(4) Uani d . 1 . .
H H1B 0.3722 0.8703 0.4697 0.075 Uiso calc R 1 . .
C C6 0.1911(2) 1.0995(2) 0.21689(12) 0.0557(4) Uani d . 1 . .
H H6A 0.0508 1.1562 0.2381 0.084 Uiso calc R 1 . .
H H6B 0.1942 1.0247 0.1712 0.084 Uiso calc R 1 . .
H H6C 0.2445 1.1845 0.1962 0.084 Uiso calc R 1 . .
C C4 0.9097(3) 0.6160(2) 0.32611(9) 0.0483(3) Uani d . 1 . .
C C12 0.7041(3) 0.9940(3) 0.07526(11) 0.0643(5) Uani d . 1 . .
H H12A 0.7216 0.8916 0.0483 0.077 Uiso calc R 1 . .
C C9 0.6467(3) 1.3007(2) 0.15225(14) 0.0623(5) Uani d . 1 . .
H H9A 0.6254 1.4045 0.1787 0.075 Uiso calc R 1 . .
C C14 1.0503(3) 0.5535(2) 0.12344(12) 0.0611(4) Uani d . 1 . .
H H14A 1.1675 0.5174 0.0839 0.092 Uiso calc R 1 . .
H H14B 0.9259 0.6107 0.0928 0.092 Uiso calc R 1 . .
H H14C 1.0416 0.4543 0.1535 0.092 Uiso calc R 1 . .
C C5 0.7689(3) 0.7091(2) 0.40209(10) 0.0577(4) Uani d . 1 . .
H H5A 0.7487 0.6250 0.4419 0.069 Uiso calc R 1 . .
H H5B 0.8335 0.7746 0.4318 0.069 Uiso calc R 1 . .
C C15 1.1284(3) 0.5161(3) 0.35650(13) 0.0697(5) Uani d . 1 . .
H H15A 1.1245 0.4336 0.3999 0.104 Uiso calc R 1 . .
H H15B 1.1824 0.5952 0.3795 0.104 Uiso calc R 1 . .
H H15C 1.2160 0.4568 0.3092 0.104 Uiso calc R 1 . .
C C11 0.6976(4) 1.1385(3) 0.02648(13) 0.0857(7) Uani d . 1 . .
H H11A 0.7135 1.1313 -0.0327 0.103 Uiso calc R 1 . .
C C10 0.6680(3) 1.2903(3) 0.06526(15) 0.0771(6) Uani d . 1 . .
H H10A 0.6624 1.3867 0.0325 0.092 Uiso calc R 1 . .

loop_
_atom_site_aniso_label
_atom_site_aniso_U_11
_atom_site_aniso_U_22
_atom_site_aniso_U_33
_atom_site_aniso_U_12
_atom_site_aniso_U_13
_atom_site_aniso_U_23
Cl 0.0681(3) 0.0699(3) 0.0529(2) -0.0135(2) 0.0232(2) 0.0174(2)
O1 0.0784(8) 0.0446(6) 0.0443(6) -0.0286(6) -0.0005(5) 0.0089(4)
C2 0.0406(7) 0.0392(6) 0.0305(6) -0.0150(5) 0.0049(5) 0.0008(5)
C7 0.0331(6) 0.0466(7) 0.0376(6) -0.0120(5) 0.0024(5) 0.0094(5)
C3 0.0458(7) 0.0372(6) 0.0379(6) -0.0148(6) 0.0001(5) 0.0027(5)
C1A 0.0477(7) 0.0400(7) 0.0371(6) -0.0202(6) 0.0090(5) -0.0008(5)
O2 0.0494(7) 0.0660(8) 0.0957(10) -0.0224(6) 0.0128(6) 0.0015(7)
N2 0.0598(8) 0.0617(8) 0.0610(8) -0.0257(7) 0.0290(7) -0.0075(7)
C1 0.0488(8) 0.0423(7) 0.0520(8) -0.0216(6) 0.0165(6) -0.0059(6)
C13 0.0442(7) 0.0380(7) 0.0539(8) -0.0096(6) 0.0047(6) 0.0090(6)
C8 0.0455(8) 0.0493(8) 0.0530(8) -0.0212(6) -0.0043(6) 0.0093(6)
C5A 0.0667(10) 0.0497(8) 0.0354(7) -0.0265(7) 0.0129(6) -0.0014(6)
N1 0.0789(10) 0.0658(9) 0.0437(7) -0.0307(8) 0.0246(7) -0.0027(6)
C6 0.0420(8) 0.0487(8) 0.0718(11) -0.0128(7) 0.0071(7) 0.0005(7)
C4 0.0620(9) 0.0437(7) 0.0372(7) -0.0179(7) -0.0044(6) 0.0075(6)
C12 0.0766(12) 0.0636(10) 0.0398(8) -0.0138(9) 0.0079(8) 0.0095(7)
C9 0.0492(9) 0.0508(9) 0.0895(13) -0.0225(7) -0.0095(8) 0.0199(9)
C14 0.0675(11) 0.0518(9) 0.0554(9) -0.0145(8) 0.0176(8) -0.0058(7)
C5 0.0796(11) 0.0598(10) 0.0326(7) -0.0256(9) 0.0001(7) 0.0065(6)
C15 0.0735(12) 0.0644(11) 0.0615(11) -0.0147(9) -0.0182(9) 0.0181(9)
C11 0.0979(16) 0.0927(16) 0.0494(10) -0.0205(13) 0.0106(10) 0.0316(11)
C10 0.0620(11) 0.0730(13) 0.0880(14) -0.0198(10) -0.0012(10) 0.0454(12)

loop_
_atom_type_symbol
_atom_type_description
_atom_type_scat_dispersion_real
_atom_type_scat_dispersion_imag
_atom_type_scat_source
C C 0.0033 0.0016 'International Tables Vol C Tables 4.2.6.8 and 6.1.1.4'
H H 0.0000 0.0000 'International Tables Vol C Tables 4.2.6.8 and 6.1.1.4'
N N 0.0061 0.0033 'International Tables Vol C Tables 4.2.6.8 and 6.1.1.4'
O O 0.0106 0.0060 'International Tables Vol C Tables 4.2.6.8 and 6.1.1.4'
Cl Cl 0.1484 0.1585 'International Tables Vol C Tables 4.2.6.8 and 6.1.1.4'

loop_
_geom_angle_atom_site_label_1
_geom_angle_atom_site_label_2
_geom_angle_atom_site_label_3
_geom_angle_site_symmetry_1
_geom_angle_site_symmetry_3
_geom_angle
_geom_angle_publ_flag
C4 O1 H1A . . 109.5 ?
C1A C2 C7 . . 112.15(11) ?
C1A C2 C3 . . 109.00(11) ?
C7 C2 C3 . . 110.88(11) ?
C1A C2 H2A . . 108.2 ?
C7 C2 H2A . . 108.2 ?
C3 C2 H2A . . 108.2 ?
C12 C7 C8 . . 118.09(14) ?
C12 C7 C2 . . 121.10(14) ?
C8 C7 C2 . . 120.80(12) ?
C13 C3 C2 . . 111.19(11) ?
C13 C3 C4 . . 111.65(11) ?
C2 C3 C4 . . 112.95(12) ?
C13 C3 H3A . . 106.9 ?
C2 C3 H3A . . 106.9 ?
C4 C3 H3A . . 106.9 ?
C5A C1A C1 . . 106.91(13) ?
C5A C1A C2 . . 123.23(14) ?
C1 C1A C2 . . 129.81(13) ?
C1 N2 N1 . . 109.73(14) ?
C1 N2 H2B . . 125.1 ?
N1 N2 H2B . . 125.1 ?
N2 C1 C1A . . 106.79(14) ?
N2 C1 C6 . . 121.61(14) ?
C1A C1 C6 . . 131.60(13) ?
O2 C13 C14 . . 120.14(15) ?
O2 C13 C3 . . 120.00(15) ?
C14 C13 C3 . . 119.86(14) ?
C7 C8 C9 . . 121.12(16) ?
C7 C8 H8A . . 119.4 ?
C9 C8 H8A . . 119.4 ?
N1 C5A C1A . . 107.79(15) ?
N1 C5A C5 . . 126.19(14) ?
C1A C5A C5 . . 126.01(14) ?
C5A N1 N2 . . 108.77(13) ?
C5A N1 H1B . . 125.6 ?
N2 N1 H1B . . 125.6 ?
C1 C6 H6A . . 109.5 ?
C1 C6 H6B . . 109.5 ?
H6A C6 H6B . . 109.5 ?
C1 C6 H6C . . 109.5 ?
H6A C6 H6C . . 109.5 ?
H6B C6 H6C . . 109.5 ?
O1 C4 C15 . . 111.19(14) ?
O1 C4 C5 . . 109.66(14) ?
C15 C4 C5 . . 109.42(14) ?
O1 C4 C3 . . 106.27(11) ?
C15 C4 C3 . . 111.47(14) ?
C5 C4 C3 . . 108.75(12) ?
C7 C12 C11 . . 120.6(2) ?
C7 C12 H12A . . 119.7 ?
C11 C12 H12A . . 119.7 ?
C10 C9 C8 . . 119.94(19) ?
C10 C9 H9A . . 120.0 ?
C8 C9 H9A . . 120.0 ?
C13 C14 H14A . . 109.5 ?
C13 C14 H14B . . 109.5 ?
H14A C14 H14B . . 109.5 ?
C13 C14 H14C . . 109.5 ?
H14A C14 H14C . . 109.5 ?
H14B C14 H14C . . 109.5 ?
C5A C5 C4 . . 109.23(12) ?
C5A C5 H5A . . 109.8 ?
C4 C5 H5A . . 109.8 ?
C5A C5 H5B . . 109.8 ?
C4 C5 H5B . . 109.8 ?
H5A C5 H5B . . 108.3 ?
C4 C15 H15A . . 109.5 ?
C4 C15 H15B . . 109.5 ?
H15A C15 H15B . . 109.5 ?
C4 C15 H15C . . 109.5 ?
H15A C15 H15C . . 109.5 ?
H15B C15 H15C . . 109.5 ?
C10 C11 C12 . . 120.22(19) ?
C10 C11 H11A . . 119.9 ?
C12 C11 H11A . . 119.9 ?
C11 C10 C9 . . 120.03(17) ?
C11 C10 H10A . . 120.0 ?
C9 C10 H10A . . 120.0 ?

loop_
_geom_bond_atom_site_label_1
_geom_bond_atom_site_label_2
_geom_bond_site_symmetry_2
_geom_bond_distance
_geom_bond_publ_flag
O1 C4 . 1.419(2) ?
O1 H1A . 0.8200 ?
C2 C1A . 1.5001(18) ?
C2 C7 . 1.5224(18) ?
C2 C3 . 1.5535(19) ?
C2 H2A . 0.9800 ?
C7 C12 . 1.380(2) ?
C7 C8 . 1.384(2) ?
C3 C13 . 1.530(2) ?
C3 C4 . 1.5573(19) ?
C3 H3A . 0.9800 ?
C1A C5A . 1.380(2) ?
C1A C1 . 1.387(2) ?
O2 C13 . 1.203(2) ?
N2 C1 . 1.3404(19) ?
N2 N1 . 1.341(2) ?
N2 H2B . 0.8600 ?
C1 C6 . 1.476(2) ?
C13 C14 . 1.495(2) ?
C8 C9 . 1.386(2) ?
C8 H8A . 0.9300 ?
C5A N1 . 1.336(2) ?
C5A C5 . 1.481(3) ?
N1 H1B . 0.8600 ?
C6 H6A . 0.9600 ?
C6 H6B . 0.9600 ?
C6 H6C . 0.9600 ?
C4 C15 . 1.526(2) ?
C4 C5 . 1.537(2) ?
C12 C11 . 1.395(3) ?
C12 H12A . 0.9300 ?
C9 C10 . 1.367(3) ?
C9 H9A . 0.9300 ?
C14 H14A . 0.9600 ?
C14 H14B . 0.9600 ?
C14 H14C . 0.9600 ?
C5 H5A . 0.9700 ?
C5 H5B . 0.9700 ?
C15 H15A . 0.9600 ?
C15 H15B . 0.9600 ?
C15 H15C . 0.9600 ?
C11 C10 . 1.364(4) ?
C11 H11A . 0.9300 ?
C10 H10A . 0.9300 ?

loop_
_geom_hbond_atom_site_label_D
_geom_hbond_atom_site_label_H
_geom_hbond_atom_site_label_A
_geom_hbond_site_symmetry_A
_geom_hbond_distance_DH
_geom_hbond_distance_HA
_geom_hbond_distance_DA
_geom_hbond_angle_DHA
_geom_hbond_publ_flag
O1 H1A Cl 8_655 0.82 2.39 3.2110(14) 176 yes
N2 H2B Cl 8_655 0.86 2.21 3.0620(14) 171 yes
N1 H1B Cl 5_665 0.86 2.25 3.0280(15) 150 yes

loop_
_geom_torsion_atom_site_label_1
_geom_torsion_atom_site_label_2
_geom_torsion_atom_site_label_3
_geom_torsion_atom_site_label_4
_geom_torsion_site_symmetry_1
_geom_torsion_site_symmetry_2
_geom_torsion_site_symmetry_3
_geom_torsion_site_symmetry_4
_geom_torsion
_geom_torsion_publ_flag
C1A C2 C7 C12 . . . . -137.04(15) ?
C3 C2 C7 C12 . . . . 100.85(16) ?
C1A C2 C7 C8 . . . . 42.07(18) ?
C3 C2 C7 C8 . . . . -80.04(15) ?
C1A C2 C3 C13 . . . . 170.59(11) ?
C7 C2 C3 C13 . . . . -65.48(14) ?
C1A C2 C3 C4 . . . . 44.16(15) ?
C7 C2 C3 C4 . . . . 168.09(11) ?
C7 C2 C1A C5A . . . . -136.73(14) ?
C3 C2 C1A C5A . . . . -13.55(19) ?
C7 C2 C1A C1 . . . . 46.4(2) ?
C3 C2 C1A C1 . . . . 169.55(14) ?
N1 N2 C1 C1A . . . . 0.90(18) ?
N1 N2 C1 C6 . . . . -179.36(15) ?
C5A C1A C1 N2 . . . . -0.21(17) ?
C2 C1A C1 N2 . . . . 177.07(14) ?
C5A C1A C1 C6 . . . . -179.92(16) ?
C2 C1A C1 C6 . . . . -2.6(3) ?
C2 C3 C13 O2 . . . . 125.03(16) ?
C4 C3 C13 O2 . . . . -107.83(16) ?
C2 C3 C13 C14 . . . . -54.72(17) ?
C4 C3 C13 C14 . . . . 72.43(18) ?
C12 C7 C8 C9 . . . . 0.4(2) ?
C2 C7 C8 C9 . . . . -178.70(14) ?
C1 C1A C5A N1 . . . . -0.54(17) ?
C2 C1A C5A N1 . . . . -178.05(13) ?
C1 C1A C5A C5 . . . . -179.78(15) ?
C2 C1A C5A C5 . . . . 2.7(2) ?
C1A C5A N1 N2 . . . . 1.10(19) ?
C5 C5A N1 N2 . . . . -179.66(16) ?
C1 N2 N1 C5A . . . . -1.26(19) ?
C13 C3 C4 O1 . . . . -72.98(16) ?
C2 C3 C4 O1 . . . . 53.21(15) ?
C13 C3 C4 C15 . . . . 48.32(18) ?
C2 C3 C4 C15 . . . . 174.51(13) ?
C13 C3 C4 C5 . . . . 169.05(13) ?
C2 C3 C4 C5 . . . . -64.77(16) ?
C8 C7 C12 C11 . . . . 0.7(3) ?
C2 C7 C12 C11 . . . . 179.84(18) ?
C7 C8 C9 C10 . . . . -1.0(2) ?
N1 C5A C5 C4 . . . . 159.56(16) ?
C1A C5A C5 C4 . . . . -21.3(2) ?
O1 C4 C5 C5A . . . . -66.44(16) ?
C15 C4 C5 C5A . . . . 171.35(15) ?
C3 C4 C5 C5A . . . . 49.37(18) ?
C7 C12 C11 C10 . . . . -1.3(3) ?
C12 C11 C10 C9 . . . . 0.7(4) ?
C8 C9 C10 C11 . . . . 0.5(3) ?
